data_7121949
loop_
_publ_author_name
'Zhao, Qian'
'Peng, Cheng'
'Huang, Hua'
'Liu, Shuai-Jiang'
'Zhong, Ya-Jun'
'Huang, Wei'
'He, Gu'
'Han, Bo'

_publ_section_title
;
 Asymmetric synthesis of tetrahydroisoquinoline-fused spirooxindoles as
 Ras-GTP inhibitors that inhibit colon adenocarcinoma cell proliferation
 and invasion.
;
_journal_issue 60
_journal_name_full 'Chemical communications (Cambridge, England)'
_journal_page_first 8359
_journal_page_last 8362
_journal_paper_doi 10.1039/c8cc04732d
_journal_volume 54
_journal_year 2018
_chemical_formula_moiety 'C29 H28 N4 O8, C4 H8 O2'
_chemical_formula_sum 'C33 H36 N4 O10'
_chemical_formula_weight 648.66
_space_group_crystal_system monoclinic
_space_group_IT_number 14
_space_group_name_Hall '-P 2ybc'
_space_group_name_H-M_alt 'P 1 21/c 1'
_symmetry_space_group_name_Hall '-P 2ybc'
_symmetry_space_group_name_H-M 'P 1 21/c 1'
_atom_sites_solution_hydrogens geom
_atom_sites_solution_primary direct
_audit_creation_date 2018-04-18
_audit_creation_method
;
Olex2 1.2
(compiled 2017.08.10 svn.r3458 for OlexSys, GUI svn.r5381)
;
_audit_update_record
;
2018-06-10 deposited with the CCDC.
2018-07-04 downloaded from the CCDC.
;
_cell_angle_alpha 90
_cell_angle_beta 90.3385(17)
_cell_angle_gamma 90
_cell_formula_units_Z 4
_cell_length_a 10.4543(2)
_cell_length_b 13.8322(3)
_cell_length_c 23.1289(5)
_cell_measurement_reflns_used 5693
_cell_measurement_temperature 295.12(15)
_cell_measurement_theta_max 72.3620
_cell_measurement_theta_min 4.6090
_cell_volume 3344.52(12)
_computing_cell_refinement
;
CrysAlisPro, Agilent Technologies,
Version 1.171.37.35 (release 13-08-2014 CrysAlis171 .NET)
(compiled Aug 13 2014,18:06:01)
;
_computing_data_collection
;
CrysAlisPro, Agilent Technologies,
Version 1.171.37.35 (release 13-08-2014 CrysAlis171 .NET)
(compiled Aug 13 2014,18:06:01)
;
_computing_data_reduction
;
CrysAlisPro, Agilent Technologies,
Version 1.171.37.35 (release 13-08-2014 CrysAlis171 .NET)
(compiled Aug 13 2014,18:06:01)
;
_computing_molecular_graphics 'Olex2 (Dolomanov et al., 2009)'
_computing_publication_material 'Olex2 (Dolomanov et al., 2009)'
_computing_structure_refinement 'ShelXL (Sheldrick, 2015)'
_computing_structure_solution 'ShelXT (Sheldrick, 2015)'
_diffrn_ambient_environment air
_diffrn_ambient_temperature 295.12(15)
_diffrn_detector 'CCD plate'
_diffrn_detector_area_resol_mean 7.9797
_diffrn_detector_type EosS2
_diffrn_measured_fraction_theta_full 0.999
_diffrn_measured_fraction_theta_max 0.974
_diffrn_measurement_details
;
#__ type_ start__ end____ width___ exp.time_
  1 omega   25.00  103.00   1.0000    1.0000
omega____ theta____ kappa____ phi______ frames
    -       36.0421   57.0000  -60.0000 78

#__ type_ start__ end____ width___ exp.time_
  2 omega  106.00  155.00   1.0000    3.0700
omega____ theta____ kappa____ phi______ frames
    -      108.0000   61.0000 -150.0000 49

#__ type_ start__ end____ width___ exp.time_
  3 omega  113.00  150.00   1.0000    3.0700
omega____ theta____ kappa____ phi______ frames
    -      108.0000   30.0000  -30.0000 37

#__ type_ start__ end____ width___ exp.time_
  4 omega   92.00  162.00   1.0000    3.0700
omega____ theta____ kappa____ phi______ frames
    -      108.0000   45.0000 -180.0000 70

#__ type_ start__ end____ width___ exp.time_
  5 omega   70.00  104.00   1.0000    3.0700
omega____ theta____ kappa____ phi______ frames
    -      108.0000  -94.0000 -180.0000 34

#__ type_ start__ end____ width___ exp.time_
  6 omega   43.00   70.00   1.0000    3.0700
omega____ theta____ kappa____ phi______ frames
    -      108.0000  -30.0000 -180.0000 27

#__ type_ start__ end____ width___ exp.time_
  7 omega    2.00   70.00   1.0000    1.0000
omega____ theta____ kappa____ phi______ frames
    -       36.0421  -99.0000 -150.0000 68

#__ type_ start__ end____ width___ exp.time_
  8 omega    2.00   53.00   1.0000    1.0000
omega____ theta____ kappa____ phi______ frames
    -       36.0421  -99.0000    0.0000 51

#__ type_ start__ end____ width___ exp.time_
  9 omega   38.00   63.00   1.0000    1.0000
omega____ theta____ kappa____ phi______ frames
    -       36.0421  -77.0000    0.0000 25

#__ type_ start__ end____ width___ exp.time_
 10 omega    9.00   52.00   1.0000    1.0000
omega____ theta____ kappa____ phi______ frames
    -       36.0421  -57.0000   60.0000 43

#__ type_ start__ end____ width___ exp.time_
 11 omega    4.00   60.00   1.0000    1.0000
omega____ theta____ kappa____ phi______ frames
    -       36.0421  -99.0000  120.0000 56

#__ type_ start__ end____ width___ exp.time_
 12 omega   38.00   80.00   1.0000    3.0700
omega____ theta____ kappa____ phi______ frames
    -      108.0000  -30.0000   60.0000 42

#__ type_ start__ end____ width___ exp.time_
 13 omega   45.00   85.00   1.0000    3.0700
omega____ theta____ kappa____ phi______ frames
    -      108.0000  -61.0000  120.0000 40

#__ type_ start__ end____ width___ exp.time_
 14 omega  100.00  126.00   1.0000    3.0700
omega____ theta____ kappa____ phi______ frames
    -      108.0000  -61.0000  120.0000 26

#__ type_ start__ end____ width___ exp.time_
 15 omega   42.00  107.00   1.0000    3.0700
omega____ theta____ kappa____ phi______ frames
    -      108.0000  -94.0000   90.0000 65

#__ type_ start__ end____ width___ exp.time_
 16 omega   41.00   72.00   1.0000    3.0700
omega____ theta____ kappa____ phi______ frames
    -      108.0000  -45.0000  150.0000 31

#__ type_ start__ end____ width___ exp.time_
 17 omega  -27.00    4.00   1.0000    1.0000
omega____ theta____ kappa____ phi______ frames
    -       36.0421  -57.0000   60.0000 31

#__ type_ start__ end____ width___ exp.time_
 18 omega  -32.00   11.00   1.0000    1.0000
omega____ theta____ kappa____ phi______ frames
    -       36.0421  -38.0000  -60.0000 43

#__ type_ start__ end____ width___ exp.time_
 19 omega  109.00  134.00   1.0000    3.0700
omega____ theta____ kappa____ phi______ frames
    -      108.0000  178.0000  150.0000 25

#__ type_ start__ end____ width___ exp.time_
 20 omega   78.00  104.00   1.0000    3.0700
omega____ theta____ kappa____ phi______ frames
    -      108.0000  178.0000  150.0000 26
;
_diffrn_measurement_device 'four-circle diffractometer'
_diffrn_measurement_device_type 'New Gemini, Dual, Cu at zero, EosS2'
_diffrn_measurement_method '\w scans'
_diffrn_orient_matrix_UB_11 -0.0377714000
_diffrn_orient_matrix_UB_12 -0.1034783000
_diffrn_orient_matrix_UB_13 0.0176533000
_diffrn_orient_matrix_UB_21 -0.1246553000
_diffrn_orient_matrix_UB_22 0.0388493000
_diffrn_orient_matrix_UB_23 0.0265176000
_diffrn_orient_matrix_UB_31 -0.0688508000
_diffrn_orient_matrix_UB_32 -0.0137391000
_diffrn_orient_matrix_UB_33 -0.0585105000
_diffrn_radiation_monochromator graphite
_diffrn_radiation_probe x-ray
_diffrn_radiation_type CuK\a
_diffrn_radiation_wavelength 1.54184
_diffrn_reflns_av_R_equivalents 0.0267
_diffrn_reflns_av_unetI/netI 0.0316
_diffrn_reflns_Laue_measured_fraction_full 0.999
_diffrn_reflns_Laue_measured_fraction_max 0.974
_diffrn_reflns_limit_h_max 10
_diffrn_reflns_limit_h_min -12
_diffrn_reflns_limit_k_max 17
_diffrn_reflns_limit_k_min -16
_diffrn_reflns_limit_l_max 23
_diffrn_reflns_limit_l_min -28
_diffrn_reflns_number 12960
_diffrn_reflns_point_group_measured_fraction_full 0.999
_diffrn_reflns_point_group_measured_fraction_max 0.974
_diffrn_reflns_theta_full 67.684
_diffrn_reflns_theta_max 72.502
_diffrn_reflns_theta_min 4.229
_diffrn_source 'Enhance (Cu) X-ray Source'
_exptl_absorpt_coefficient_mu 0.804
_exptl_absorpt_correction_T_max 1.00000
_exptl_absorpt_correction_T_min 0.71493
_exptl_absorpt_correction_type multi-scan
_exptl_absorpt_process_details
;
CrysAlisPro, Agilent Technologies,
Version 1.171.37.35 (release 13-08-2014 CrysAlis171 .NET)
(compiled Aug 13 2014,18:06:01)
Empirical absorption correction using spherical harmonics,
 implemented in SCALE3 ABSPACK scaling algorithm.
;
_exptl_crystal_colour 'clear light colourless'
_exptl_crystal_colour_lustre clear
_exptl_crystal_colour_modifier light
_exptl_crystal_colour_primary colourless
_exptl_crystal_density_diffrn 1.288
_exptl_crystal_description block
_exptl_crystal_F_000 1368
_exptl_crystal_size_max 0.7
_exptl_crystal_size_mid 0.45
_exptl_crystal_size_min 0.35
_refine_diff_density_max 0.405
_refine_diff_density_min -0.535
_refine_diff_density_rms 0.150
_refine_ls_extinction_method none
_refine_ls_goodness_of_fit_ref 1.033
_refine_ls_hydrogen_treatment constr
_refine_ls_matrix_type full
_refine_ls_number_parameters 431
_refine_ls_number_reflns 6464
_refine_ls_number_restraints 0
_refine_ls_restrained_S_all 1.033
_refine_ls_R_factor_all 0.0875
_refine_ls_R_factor_gt 0.0782
_refine_ls_shift/su_max 0.000
_refine_ls_shift/su_mean 0.000
_refine_ls_structure_factor_coef Fsqd
_refine_ls_weighting_details 'w=1/[\s^2^(Fo^2^)+(0.1380P)^2^+0.6843P] where P=(Fo^2^+2Fc^2^)/3'
_refine_ls_weighting_scheme calc
_refine_ls_wR_factor_gt 0.2011
_refine_ls_wR_factor_ref 0.2138
_reflns_Friedel_coverage 0.000
_reflns_number_gt 5300
_reflns_number_total 6464
_reflns_threshold_expression 'I > 2\s(I)'
_cod_data_source_file c8cc04732d2.cif
_cod_data_source_block lq-0410
_cod_depositor_comments 'Adding full bibliography for 7121949.cif.'
_cod_database_code 7121949
_shelx_shelxl_version_number 2014/7
_shelx_space_group_comment
;
The symmetry employed for this shelxl refinement is uniquely defined
by the following loop, which should always be used as a source of
symmetry information in preference to the above space-group names.
They are only intended as comments.
;
_reflns_odcompleteness_completeness 99.87
_reflns_odcompleteness_iscentric 1
_reflns_odcompleteness_theta 66.97
_olex2_refinement_description
;
1. Fixed Uiso
 At 1.2 times of:
  All C(H) groups, All C(H,H) groups
 At 1.5 times of:
  All C(H,H,H) groups, All O(H) groups
2.a Ternary CH refined with riding coordinates:
 C1(H1A)
2.b Secondary CH2 refined with riding coordinates:
 C8(H8A,H8B), C22(H22A,H22B), C31(H31A,H31B)
2.c Aromatic/amide H refined with riding coordinates:
 C5(H5), C3(H3), C11(H11), C14(H14), C13(H13), C28(H28), C24(H24), C26(H26),
 C27(H27), C25(H25)
2.d Idealised Me refined as rotating group:
 C33(H33A,H33B,H33C), C19(H19A,H19B,H19C), C20(H20A,H20B,H20C), C21(H21A,H21B,
 H21C), C29(H29A,H29B,H29C), C32(H32A,H32B,H32C)
2.e Idealised tetrahedral OH refined as rotating group:
 O1(H1)
;
_olex2_date_sample_data_collection 2018-04-18
_olex2_submission_special_instructions 'No special instructions were received'

loop_
_space_group_symop_operation_xyz
'x, y, z'
'-x, y+1/2, -z+1/2'
'-x, -y, -z'
'x, -y-1/2, z-1/2'

loop_
_atom_site_label
_atom_site_type_symbol
_atom_site_fract_x
_atom_site_fract_y
_atom_site_fract_z
_atom_site_U_iso_or_equiv
_atom_site_adp_type
_atom_site_occupancy
_atom_site_site_symmetry_order
_atom_site_calc_flag
_atom_site_refinement_flags_posn
O8 O 0.93492(14) 0.25414(10) 0.42044(7) 0.0522(4) Uani 1 1 d .
O1 O 0.72532(17) 0.44924(13) 0.53599(7) 0.0617(4) Uani 1 1 d .
H1 H 0.7742 0.4196 0.5574 0.093 Uiso 1 1 calc GR
O6 O 0.73652(16) 0.34267(12) 0.32769(7) 0.0576(4) Uani 1 1 d .
O7 O 1.01410(15) 0.36769(12) 0.48157(9) 0.0638(5) Uani 1 1 d .
N1 N 0.80577(15) 0.36861(11) 0.45291(7) 0.0418(4) Uani 1 1 d .
O4 O 0.31785(17) 0.54265(18) 0.33360(9) 0.0797(6) Uani 1 1 d .
N4 N 0.68451(18) 0.19029(13) 0.35984(7) 0.0504(4) Uani 1 1 d .
N3 N 0.39509(17) 0.48621(17) 0.35389(8) 0.0586(5) Uani 1 1 d .
C17 C 0.92756(18) 0.33187(14) 0.45430(9) 0.0451(4) Uani 1 1 d .
O5 O 0.3868(2) 0.40043(17) 0.34813(12) 0.0969(8) Uani 1 1 d .
C2 C 0.69261(19) 0.51946(14) 0.44407(9) 0.0448(4) Uani 1 1 d .
C6 C 0.50729(19) 0.52715(16) 0.38388(9) 0.0474(5) Uani 1 1 d .
C15 C 0.67136(19) 0.14492(15) 0.41374(9) 0.0471(5) Uani 1 1 d .
C1 C 0.78222(19) 0.46052(14) 0.48134(9) 0.0453(4) Uani 1 1 d .
H1A H 0.8633 0.4953 0.4858 0.054 Uiso 1 1 calc R
C7 C 0.58702(18) 0.47269(14) 0.41966(8) 0.0438(4) Uani 1 1 d .
O3 O 0.5874(3) 0.81225(16) 0.35525(13) 0.1137(10) Uani 1 1 d .
C10 C 0.68288(18) 0.21273(14) 0.45780(9) 0.0437(4) Uani 1 1 d .
C8 C 0.57184(18) 0.36877(15) 0.43758(9) 0.0471(5) Uani 1 1 d .
H8A H 0.5057 0.3388 0.4141 0.057 Uiso 1 1 calc R
H8B H 0.5449 0.3662 0.4776 0.057 Uiso 1 1 calc R
C5 C 0.5294(2) 0.62420(17) 0.37314(10) 0.0561(5) Uani 1 1 d .
H5 H 0.4744 0.6597 0.3496 0.067 Uiso 1 1 calc R
C16 C 0.71162(19) 0.28659(15) 0.36585(9) 0.0448(4) Uani 1 1 d .
C9 C 0.69811(17) 0.31132(13) 0.43084(8) 0.0412(4) Uani 1 1 d .
C3 C 0.7179(2) 0.61590(15) 0.43374(10) 0.0529(5) Uani 1 1 d .
H3 H 0.7888 0.6461 0.4502 0.063 Uiso 1 1 calc R
C11 C 0.6806(2) 0.18480(16) 0.51467(9) 0.0491(5) Uani 1 1 d .
H11 H 0.6882 0.2306 0.5439 0.059 Uiso 1 1 calc R
N2 N 0.6607(3) 0.76876(16) 0.38578(12) 0.0822(7) Uani 1 1 d .
C4 C 0.6342(2) 0.66621(16) 0.39817(10) 0.0578(6) Uani 1 1 d .
C14 C 0.6566(2) 0.04804(16) 0.42589(11) 0.0572(5) Uani 1 1 d .
H14 H 0.6483 0.0025 0.3965 0.069 Uiso 1 1 calc R
C23 C 0.5413(2) 0.1163(2) 0.28804(9) 0.0603(6) Uani 1 1 d .
C12 C 0.6669(2) 0.08680(18) 0.52834(10) 0.0554(5) Uani 1 1 d .
C13 C 0.6546(2) 0.02106(17) 0.48354(12) 0.0600(6) Uani 1 1 d .
H13 H 0.6445 -0.0440 0.4925 0.072 Uiso 1 1 calc R
O2 O 0.7549(4) 0.80497(17) 0.40655(19) 0.1454(15) Uani 1 1 d .
O9 O 0.8741(3) 0.3302(2) 0.60758(12) 0.1216(11) Uani 1 1 d .
C22 C 0.6767(2) 0.14097(19) 0.30410(10) 0.0599(6) Uani 1 1 d .
H22A H 0.7270 0.0821 0.3058 0.072 Uiso 1 1 calc R
H22B H 0.7129 0.1822 0.2745 0.072 Uiso 1 1 calc R
C33 C 0.6679(3) 0.0546(2) 0.59022(13) 0.0761(8) Uani 1 1 d .
H33A H 0.7517 0.0641 0.6064 0.114 Uiso 1 1 calc GR
H33B H 0.6458 -0.0127 0.5922 0.114 Uiso 1 1 calc GR
H33C H 0.6068 0.0917 0.6117 0.114 Uiso 1 1 calc GR
C18 C 1.0456(2) 0.18780(18) 0.42256(13) 0.0661(7) Uani 1 1 d .
C28 C 0.5064(4) 0.0209(2) 0.27806(11) 0.0845(10) Uani 1 1 d .
H28 H 0.5660 -0.0285 0.2822 0.101 Uiso 1 1 calc R
O10 O 0.9907(4) 0.3067(3) 0.68471(17) 0.1557(17) Uani 1 1 d .
C24 C 0.4521(3) 0.1886(3) 0.28202(13) 0.0886(10) Uani 1 1 d .
H24 H 0.4743 0.2529 0.2882 0.106 Uiso 1 1 calc R
C19 C 1.1680(3) 0.2392(3) 0.4091(2) 0.0968(11) Uani 1 1 d .
H19A H 1.1600 0.2712 0.3724 0.145 Uiso 1 1 calc GR
H19B H 1.2367 0.1932 0.4075 0.145 Uiso 1 1 calc GR
H19C H 1.1858 0.2860 0.4387 0.145 Uiso 1 1 calc GR
C20 C 1.0472(4) 0.1419(2) 0.4821(2) 0.1000(12) Uani 1 1 d .
H20A H 1.0656 0.1904 0.5107 0.150 Uiso 1 1 calc GR
H20B H 1.1118 0.0926 0.4836 0.150 Uiso 1 1 calc GR
H20C H 0.9651 0.1136 0.4898 0.150 Uiso 1 1 calc GR
C21 C 1.0118(3) 0.1156(3) 0.3757(2) 0.1010(13) Uani 1 1 d .
H21A H 0.9333 0.0837 0.3854 0.152 Uiso 1 1 calc GR
H21B H 1.0790 0.0686 0.3725 0.152 Uiso 1 1 calc GR
H21C H 1.0018 0.1487 0.3395 0.152 Uiso 1 1 calc GR
C26 C 0.2936(5) 0.0704(8) 0.25554(19) 0.175(4) Uani 1 1 d .
H26 H 0.2107 0.0555 0.2438 0.210 Uiso 1 1 calc R
C27 C 0.3816(6) 0.0002(5) 0.26188(15) 0.138(2) Uani 1 1 d .
H27 H 0.3581 -0.0637 0.2552 0.165 Uiso 1 1 calc R
C30 C 0.9472(4) 0.3605(4) 0.64332(17) 0.0993(12) Uani 1 1 d .
C29 C 0.9892(4) 0.4604(4) 0.6474(2) 0.1215(15) Uani 1 1 d .
H29A H 0.9562 0.4962 0.6151 0.182 Uiso 1 1 calc GR
H29B H 1.0809 0.4627 0.6472 0.182 Uiso 1 1 calc GR
H29C H 0.9581 0.4882 0.6827 0.182 Uiso 1 1 calc GR
C25 C 0.3276(4) 0.1634(6) 0.26651(18) 0.142(2) Uani 1 1 d .
H25 H 0.2660 0.2117 0.2636 0.170 Uiso 1 1 calc R
C31 C 0.9510(8) 0.2030(5) 0.6829(4) 0.200(4) Uani 1 1 d .
H31A H 0.8605 0.1985 0.6915 0.240 Uiso 1 1 calc R
H31B H 0.9639 0.1781 0.6441 0.240 Uiso 1 1 calc R
C32 C 1.0168(11) 0.1485(6) 0.7205(5) 0.266(6) Uani 1 1 d .
H32A H 1.1065 0.1532 0.7124 0.398 Uiso 1 1 calc GR
H32B H 0.9899 0.0823 0.7170 0.398 Uiso 1 1 calc GR
H32C H 1.0010 0.1708 0.7591 0.398 Uiso 1 1 calc GR

loop_
_atom_site_aniso_label
_atom_site_aniso_U_11
_atom_site_aniso_U_22
_atom_site_aniso_U_33
_atom_site_aniso_U_23
_atom_site_aniso_U_13
_atom_site_aniso_U_12
O8 0.0464(8) 0.0425(7) 0.0676(9) -0.0123(6) -0.0067(6) 0.0057(6)
O1 0.0685(10) 0.0707(11) 0.0458(8) -0.0029(7) -0.0067(7) 0.0191(8)
O6 0.0682(10) 0.0545(9) 0.0501(8) 0.0106(7) -0.0023(7) -0.0042(7)
O7 0.0436(8) 0.0522(9) 0.0955(13) -0.0194(8) -0.0202(8) 0.0033(6)
N1 0.0389(8) 0.0337(7) 0.0526(9) -0.0039(6) -0.0079(6) 0.0003(6)
O4 0.0554(10) 0.1075(16) 0.0760(12) 0.0149(11) -0.0140(8) 0.0216(10)
N4 0.0601(10) 0.0458(9) 0.0452(9) -0.0030(7) -0.0098(7) -0.0078(8)
N3 0.0453(9) 0.0777(14) 0.0526(10) 0.0049(9) -0.0044(8) 0.0103(9)
C17 0.0425(9) 0.0364(9) 0.0564(11) -0.0011(8) -0.0047(8) 0.0001(7)
O5 0.0925(15) 0.0706(13) 0.127(2) 0.0019(12) -0.0558(14) -0.0063(11)
C2 0.0479(10) 0.0393(10) 0.0470(10) -0.0039(7) -0.0024(8) 0.0077(8)
C6 0.0433(10) 0.0549(11) 0.0439(10) -0.0011(8) 0.0014(8) 0.0120(8)
C15 0.0460(10) 0.0426(10) 0.0526(11) 0.0010(8) -0.0082(8) -0.0059(8)
C1 0.0458(10) 0.0374(9) 0.0527(11) -0.0058(8) -0.0077(8) 0.0031(7)
C7 0.0410(9) 0.0461(10) 0.0444(10) -0.0012(8) 0.0015(7) 0.0080(8)
O3 0.154(2) 0.0552(12) 0.131(2) 0.0241(13) -0.0372(19) 0.0197(14)
C10 0.0410(9) 0.0401(9) 0.0499(10) 0.0030(8) -0.0070(8) -0.0029(7)
C8 0.0397(9) 0.0485(11) 0.0531(11) 0.0055(8) -0.0038(8) -0.0006(8)
C5 0.0640(13) 0.0551(12) 0.0493(11) 0.0032(9) -0.0008(9) 0.0234(10)
C16 0.0439(9) 0.0440(10) 0.0464(10) 0.0035(8) -0.0079(8) -0.0028(8)
C9 0.0412(9) 0.0373(9) 0.0451(9) 0.0012(7) -0.0060(7) -0.0033(7)
C3 0.0608(12) 0.0385(10) 0.0592(12) -0.0059(9) -0.0048(10) 0.0062(9)
C11 0.0475(10) 0.0507(11) 0.0489(10) 0.0044(8) -0.0047(8) -0.0001(8)
N2 0.115(2) 0.0405(11) 0.0911(17) 0.0035(11) -0.0171(15) 0.0123(12)
C4 0.0741(14) 0.0394(11) 0.0600(12) -0.0010(9) -0.0024(11) 0.0136(10)
C14 0.0596(12) 0.0411(10) 0.0708(14) -0.0022(10) -0.0074(10) -0.0084(9)
C23 0.0673(14) 0.0748(15) 0.0387(10) -0.0107(10) -0.0016(9) -0.0134(12)
C12 0.0456(10) 0.0576(13) 0.0629(13) 0.0163(10) -0.0015(9) 0.0003(9)
C13 0.0542(12) 0.0424(11) 0.0835(16) 0.0140(11) -0.0041(11) -0.0046(9)
O2 0.174(3) 0.0511(12) 0.209(4) 0.0240(17) -0.085(3) -0.0229(16)
O9 0.145(2) 0.130(2) 0.0890(17) -0.0168(16) -0.0426(17) 0.047(2)
C22 0.0672(14) 0.0625(13) 0.0500(12) -0.0139(10) -0.0026(10) -0.0032(11)
C33 0.0797(17) 0.0774(17) 0.0713(16) 0.0296(14) 0.0013(13) 0.0050(14)
C18 0.0489(12) 0.0534(13) 0.0958(18) -0.0148(12) -0.0051(12) 0.0135(10)
C28 0.123(2) 0.087(2) 0.0429(12) -0.0078(12) -0.0006(13) -0.0450(19)
O10 0.162(3) 0.163(3) 0.141(3) 0.057(2) -0.083(3) -0.042(3)
C24 0.0790(19) 0.120(3) 0.0667(16) -0.0201(17) -0.0115(14) 0.0154(18)
C19 0.0578(16) 0.092(2) 0.140(3) -0.029(2) 0.0204(18) 0.0039(15)
C20 0.093(2) 0.0696(19) 0.137(3) 0.018(2) -0.018(2) 0.0251(17)
C21 0.0774(19) 0.0747(19) 0.151(3) -0.054(2) -0.011(2) 0.0237(16)
C26 0.094(3) 0.372(12) 0.058(2) -0.008(4) -0.015(2) -0.098(5)
C27 0.162(4) 0.199(5) 0.0524(18) -0.013(2) -0.007(2) -0.130(4)
C30 0.080(2) 0.133(3) 0.085(2) 0.012(2) -0.0112(17) 0.022(2)
C29 0.088(2) 0.127(4) 0.150(4) 0.031(3) -0.009(2) 0.004(2)
C25 0.072(2) 0.280(8) 0.073(2) -0.024(3) -0.0087(18) 0.026(3)
C31 0.229(8) 0.140(5) 0.229(8) 0.063(5) -0.126(7) -0.064(5)
C32 0.314(14) 0.173(8) 0.309(14) 0.086(9) -0.072(12) -0.081(9)

loop_
_atom_type_symbol
_atom_type_description
_atom_type_scat_dispersion_real
_atom_type_scat_dispersion_imag
_atom_type_scat_source
C C 0.0181 0.0091 'International Tables Vol C Tables 4.2.6.8 and 6.1.1.4'
H H 0.0000 0.0000 'International Tables Vol C Tables 4.2.6.8 and 6.1.1.4'
N N 0.0311 0.0180 'International Tables Vol C Tables 4.2.6.8 and 6.1.1.4'
O O 0.0492 0.0322 'International Tables Vol C Tables 4.2.6.8 and 6.1.1.4'

loop_
_geom_angle_atom_site_label_1
_geom_angle_atom_site_label_2
_geom_angle_atom_site_label_3
_geom_angle
C17 O8 C18 121.97(17)
C1 O1 H1 109.5
C17 N1 C1 118.26(15)
C17 N1 C9 121.26(16)
C1 N1 C9 119.92(15)
C15 N4 C22 124.76(19)
C16 N4 C15 111.48(17)
C16 N4 C22 123.70(19)
O4 N3 C6 117.4(2)
O5 N3 O4 123.1(2)
O5 N3 C6 119.36(19)
O8 C17 N1 110.00(16)
O7 C17 O8 126.37(18)
O7 C17 N1 123.61(19)
C7 C2 C1 117.88(18)
C3 C2 C1 120.14(18)
C3 C2 C7 121.96(19)
C7 C6 N3 123.0(2)
C5 C6 N3 114.93(18)
C5 C6 C7 122.1(2)
C10 C15 N4 109.94(17)
C14 C15 N4 128.9(2)
C14 C15 C10 121.1(2)
O1 C1 N1 112.50(17)
O1 C1 C2 107.97(16)
O1 C1 H1A 109.2
N1 C1 C2 108.69(15)
N1 C1 H1A 109.2
C2 C1 H1A 109.2
C2 C7 C8 114.57(16)
C6 C7 C2 117.31(19)
C6 C7 C8 128.09(19)
C15 C10 C9 108.42(17)
C11 C10 C15 120.76(19)
C11 C10 C9 130.82(19)
C7 C8 H8A 109.3
C7 C8 H8B 109.3
C7 C8 C9 111.77(16)
H8A C8 H8B 107.9
C9 C8 H8A 109.3
C9 C8 H8B 109.3
C6 C5 H5 121.0
C4 C5 C6 118.07(19)
C4 C5 H5 121.0
O6 C16 N4 126.7(2)
O6 C16 C9 126.17(19)
N4 C16 C9 107.08(16)
N1 C9 C10 115.31(15)
N1 C9 C8 109.91(15)
N1 C9 C16 112.53(16)
C10 C9 C8 109.26(16)
C10 C9 C16 102.23(15)
C16 C9 C8 107.08(15)
C2 C3 H3 121.1
C2 C3 C4 117.9(2)
C4 C3 H3 121.1
C10 C11 H11 120.3
C10 C11 C12 119.5(2)
C12 C11 H11 120.3
O3 N2 C4 118.5(3)
O3 N2 O2 123.0(3)
O2 N2 C4 118.5(2)
C5 C4 C3 122.7(2)
C5 C4 N2 118.5(2)
C3 C4 N2 118.7(2)
C15 C14 H14 121.3
C15 C14 C13 117.4(2)
C13 C14 H14 121.3
C28 C23 C22 120.2(3)
C24 C23 C22 119.9(3)
C24 C23 C28 119.8(3)
C11 C12 C33 120.2(2)
C13 C12 C11 118.5(2)
C13 C12 C33 121.3(2)
C14 C13 H13 118.6
C12 C13 C14 122.8(2)
C12 C13 H13 118.6
N4 C22 C23 111.9(2)
N4 C22 H22A 109.2
N4 C22 H22B 109.2
C23 C22 H22A 109.2
C23 C22 H22B 109.2
H22A C22 H22B 107.9
C12 C33 H33A 109.5
C12 C33 H33B 109.5
C12 C33 H33C 109.5
H33A C33 H33B 109.5
H33A C33 H33C 109.5
H33B C33 H33C 109.5
O8 C18 C19 111.6(2)
O8 C18 C20 107.1(2)
O8 C18 C21 101.9(2)
C19 C18 C20 112.5(3)
C19 C18 C21 111.1(3)
C21 C18 C20 112.0(3)
C23 C28 H28 120.4
C27 C28 C23 119.2(5)
C27 C28 H28 120.4
C30 O10 C31 115.8(4)
C23 C24 H24 120.8
C23 C24 C25 118.5(4)
C25 C24 H24 120.8
C18 C19 H19A 109.5
C18 C19 H19B 109.5
C18 C19 H19C 109.5
H19A C19 H19B 109.5
H19A C19 H19C 109.5
H19B C19 H19C 109.5
C18 C20 H20A 109.5
C18 C20 H20B 109.5
C18 C20 H20C 109.5
H20A C20 H20B 109.5
H20A C20 H20C 109.5
H20B C20 H20C 109.5
C18 C21 H21A 109.5
C18 C21 H21B 109.5
C18 C21 H21C 109.5
H21A C21 H21B 109.5
H21A C21 H21C 109.5
H21B C21 H21C 109.5
C27 C26 H26 120.5
C27 C26 C25 119.1(4)
C25 C26 H26 120.5
C28 C27 H27 119.2
C26 C27 C28 121.5(5)
C26 C27 H27 119.2
O9 C30 O10 121.9(5)
O9 C30 C29 124.7(4)
O10 C30 C29 113.2(4)
C30 C29 H29A 109.5
C30 C29 H29B 109.5
C30 C29 H29C 109.5
H29A C29 H29B 109.5
H29A C29 H29C 109.5
H29B C29 H29C 109.5
C24 C25 H25 119.0
C26 C25 C24 121.9(6)
C26 C25 H25 119.0
O10 C31 H31A 109.1
O10 C31 H31B 109.1
H31A C31 H31B 107.9
C32 C31 O10 112.4(6)
C32 C31 H31A 109.1
C32 C31 H31B 109.1
C31 C32 H32A 109.5
C31 C32 H32B 109.5
C31 C32 H32C 109.5
H32A C32 H32B 109.5
H32A C32 H32C 109.5
H32B C32 H32C 109.5

loop_
_geom_bond_atom_site_label_1
_geom_bond_atom_site_label_2
_geom_bond_distance
O8 C17 1.333(2)
O8 C18 1.478(3)
O1 H1 0.8200
O1 C1 1.409(3)
O6 C16 1.205(3)
O7 C17 1.206(2)
N1 C17 1.371(3)
N1 C1 1.453(2)
N1 C9 1.466(2)
O4 N3 1.215(3)
N4 C15 1.403(3)
N4 C16 1.369(3)
N4 C22 1.460(3)
N3 O5 1.197(3)
N3 C6 1.473(3)
C2 C1 1.509(3)
C2 C7 1.396(3)
C2 C3 1.381(3)
C6 C7 1.392(3)
C6 C5 1.385(3)
C15 C10 1.390(3)
C15 C14 1.378(3)
C1 H1A 0.9800
C7 C8 1.505(3)
O3 N2 1.200(3)
C10 C9 1.508(3)
C10 C11 1.371(3)
C8 H8A 0.9700
C8 H8B 0.9700
C8 C9 1.549(3)
C5 H5 0.9300
C5 C4 1.366(4)
C16 C9 1.549(3)
C3 H3 0.9300
C3 C4 1.385(3)
C11 H11 0.9300
C11 C12 1.399(3)
N2 C4 1.474(3)
N2 O2 1.202(4)
C14 H14 0.9300
C14 C13 1.385(4)
C23 C22 1.500(3)
C23 C28 1.389(4)
C23 C24 1.374(5)
C12 C13 1.384(4)
C12 C33 1.499(3)
C13 H13 0.9300
O9 C30 1.199(5)
C22 H22A 0.9700
C22 H22B 0.9700
C33 H33A 0.9600
C33 H33B 0.9600
C33 H33C 0.9600
C18 C19 1.498(4)
C18 C20 1.516(5)
C18 C21 1.514(4)
C28 H28 0.9300
C28 C27 1.385(6)
O10 C30 1.293(5)
O10 C31 1.493(7)
C24 H24 0.9300
C24 C25 1.392(6)
C19 H19A 0.9600
C19 H19B 0.9600
C19 H19C 0.9600
C20 H20A 0.9600
C20 H20B 0.9600
C20 H20C 0.9600
C21 H21A 0.9600
C21 H21B 0.9600
C21 H21C 0.9600
C26 H26 0.9300
C26 C27 1.345(10)
C26 C25 1.358(10)
C27 H27 0.9300
C30 C29 1.452(7)
C29 H29A 0.9600
C29 H29B 0.9600
C29 H29C 0.9600
C25 H25 0.9300
C31 H31A 0.9700
C31 H31B 0.9700
C31 C32 1.339(10)
C32 H32A 0.9600
C32 H32B 0.9600
C32 H32C 0.9600
